data_7720336
loop_
_publ_author_name
'Halikowska-Tarasek, Katarzyna'
'Dziuk, B&#x142;a&#x17c;ej'
'Szostak, Roman'
'Szostak, Michal'
'Bisz, Elwira'

_publ_section_title
;
 IPr*<sup>BndiNHC</sup> - sterically adaptable benzyl-linked dinuclear
 N-heterocyclic carbenes.
;
_journal_issue 16
_journal_name_full 'Dalton transactions (Cambridge, England : 2003)'
_journal_page_first 6282
_journal_page_last 6293
_journal_paper_doi 10.1039/d6dt00096g
_journal_volume 55
_journal_year 2026
_chemical_formula_moiety 'C84 H74 Au2 Br2 N4, 8(C H2 Cl2)'
_chemical_formula_sum 'C84 H74 Au2 Br2 N4'
_chemical_formula_weight 1693.22
_space_group_crystal_system triclinic
_space_group_IT_number 2
_space_group_name_Hall '-P 1'
_space_group_name_H-M_alt 'P -1'
_atom_sites_solution_hydrogens geom
_audit_creation_date 2026-02-11
_audit_creation_method
;
Olex2 1.3
(compiled 2020.11.12 svn.r5f609507 for OlexSys, GUI svn.r6408)
;
_audit_update_record
;
2026-02-11 deposited with the CCDC.	2026-02-26 downloaded from the CCDC.
;
_cell_angle_alpha 110.3600(9)
_cell_angle_beta 100.7232(10)
_cell_angle_gamma 102.8750(11)
_cell_formula_units_Z 2
_cell_length_a 11.07145(16)
_cell_length_b 20.3030(2)
_cell_length_c 23.5096(2)
_cell_measurement_reflns_used 53465
_cell_measurement_temperature 99.99(10)
_cell_measurement_theta_max 75.0200
_cell_measurement_theta_min 2.1460
_cell_volume 4624.63(11)
_computing_cell_refinement 'CrysAlisPro 1.171.41.93a (Rigaku OD, 2020)'
_computing_data_collection 'CrysAlisPro 1.171.41.93a (Rigaku OD, 2020)'
_computing_data_reduction 'CrysAlisPro 1.171.41.93a (Rigaku OD, 2020)'
_computing_molecular_graphics 'Olex2 1.3 (Dolomanov et al., 2009)'
_computing_publication_material 'Olex2 1.3 (Dolomanov et al., 2009)'
_computing_structure_refinement 'SHELXL 2014/7 (Sheldrick, 2015)'
_diffrn_ambient_environment N~2~
_diffrn_ambient_temperature 99.99(10)
_diffrn_detector 'Hybrid Pixel Array Detector'
_diffrn_detector_area_resol_mean 10.0000
_diffrn_detector_type 'HyPix-Arc 150'
_diffrn_measured_fraction_theta_full 0.995
_diffrn_measured_fraction_theta_max 0.989
_diffrn_measurement_details
;
List of Runs (angles in degrees, time in seconds):

  # Type    Start    End  Width  t~exp~   \w     \q     \k     \f   Frames
#--------------------------------------------------------------------------
  1  \w     67.00 126.00   0.50    0.15    --   80.75  22.00 149.09  118
  2  \w     66.00  99.00   0.50    0.15    --   80.75  22.00  95.29   66
  3  \w     62.00 104.00   0.50    0.15    --   80.75  21.00  60.25   84
  4  \w     83.00 115.00   0.50    0.15    --   80.75  20.00 117.84   64
  5  \w     62.00 126.00   0.50    0.15    --   80.75  21.00  22.36  128
  6  \w     75.00 105.00   0.50    0.15    --   61.86  15.00  30.00   60
  7  \w     97.00 122.00   0.50    0.15    --   80.75  22.00 -35.57   50
  8  \w     71.00 101.00   0.50    0.15    --   80.75  22.00-174.48   60
  9  \w     83.00 109.00   0.50    0.15    --   80.75  21.00-154.31   52
 10  \w     60.00  96.00   0.50    0.15    --   80.75  20.00-102.49   72
 11  \w     50.00  90.00   0.50    0.15    --   80.75  15.00 -20.19   80
 12  \w     42.00  71.00   0.50    0.15    --   61.86  15.00 120.00   58
 13  \w     75.00 102.00   0.50    0.15    --   61.86  15.00 120.00   54
 14  \w     45.00 115.00   0.50    0.15    --   80.75   3.00 114.80  140
 15  \w     52.00  85.00   0.50    0.15    --   61.86   0.00  90.00   66
 16  \w     26.00  54.00   0.50    0.15    --   61.86   0.00  60.00   56
 17  \w     41.00  66.00   0.50    0.15    --   75.43   0.00 -30.00   50
 18  \w     83.00 111.00   0.50    0.15    --   75.43   0.00 -30.00   56
 19  \w     84.00 116.00   0.50    0.15    --   80.75  12.00 -56.05   64
 20  \w     46.00  79.00   0.50    0.15    --   80.75   6.00-168.98   66
 21  \w     43.00 114.00   0.50    0.15    --   80.75  -1.00-130.14  142
 22  \w     40.00  66.00   0.50    0.15    --   80.75 -61.00   4.22   52
 23  \w     85.00 110.00   0.50    0.15    --   80.75-128.00 -81.10   50
 24  \w     42.00  72.00   0.50    0.15    --   80.75-128.00 -81.10   60
 25  \w     55.00 108.00   0.50    0.15    --   80.75-125.00   3.72  106
 26  \w     58.00 111.00   0.50    0.15    --   80.75-129.00  37.78  106
 27  \w     40.00  66.00   0.50    0.15    --   80.75 -59.00 174.78   52
 28  \w     48.00  76.00   0.50    0.15    --   80.75-116.00  45.68   56
 29  \w     78.00 110.00   0.50    0.15    --   80.75-133.00  54.55   64
 30  \w     51.00  96.00   0.50    0.15    --   80.75-115.00 140.94   90
 31  \w     59.00 101.00   0.50    0.15    --   80.75-114.00  79.64   84
 32  \w     49.00 102.00   0.50    0.15    --   80.75-118.00 -51.11  106
 33  \w     39.00 103.00   0.50    0.15    --   80.75-122.00-105.04  128
 34  \w     56.00  84.00   0.50    0.15    --   80.75-120.00-157.43   56
 35  \w     45.00  70.00   0.50    0.15    --   80.75-110.00-177.34   50
 36  \w     70.00  95.00   0.50    0.15    --   80.75-111.00-144.65   50
 37  \w     60.00  86.00   0.50    0.15    --   80.75-102.00-105.24   52
 38  \w     33.00  69.00   0.50    0.15    --   61.86 -95.00 -90.00   72
 39  \w     39.00  68.00   0.50    0.15    --   61.86 -95.00   0.00   58
 40  \w     68.00  93.00   0.50    0.15    --   80.75-109.00  44.09   50
 41  \w     49.00  75.00   0.50    0.15    --   80.75-109.00  69.79   52
 42  \w     25.00  58.00   0.50    0.15    --   61.86 -95.00 120.00   66
 43  \w     24.00  53.00   0.50    0.15    --   61.86 -95.00  60.00   58
 44  \w     24.00  68.00   0.50    0.15    --   61.86 -95.00 -30.00   88
 45  \w     55.00  80.00   0.50    0.15    --   75.43 -95.00 -90.00   50
 46  \w     33.00  59.00   0.50    0.15    --   61.86 -95.00-150.00   52
 47  \w     25.00  68.00   0.50    0.15    --   61.86 -95.00-180.00   86
 48  \w   -120.00 -44.00   0.50    0.15    --  -74.78 -15.00 120.00  152
 49  \w   -113.00 -88.00   0.50    0.15    --  -79.25 -66.00 115.06   50
 50  \w   -118.00 -91.00   0.50    0.15    --  -79.25 -62.00  50.50   54
 51  \w   -108.00 -31.00   0.50    0.15    --  -62.83 -15.00-150.00  154
 52  \w    -63.00 -38.00   0.50    0.15    --  -79.25  57.00 -68.32   50
 53  \w    -64.00 -39.00   0.50    0.15    --  -79.25  65.00-110.49   50
 54  \w    -65.00 -40.00   0.50    0.15    --  -79.25  65.00 -26.38   50
 55  \w    -70.00 -40.00   0.50    0.15    --  -79.25  66.00  -0.36   60
 56  \w    -71.00 -46.00   0.50    0.15    --  -79.25  68.00  80.47   50
 57  \w   -116.00 -90.00   0.50    0.15    --  -79.25 139.00 -45.24   52
 58  \w   -115.00 -64.00   0.50    0.15    --  -79.25 138.00-167.43  102
 59  \w   -116.00 -66.00   0.50    0.15    --  -79.25 139.00  60.71  100
 60  \w   -116.00 -90.00   0.50    0.15    --  -79.25 139.00  95.69   52
 61  \w   -114.00 -88.00   0.50    0.15    --  -79.25 136.00 117.59   52
 62  \w   -114.00 -79.00   0.50    0.15    --  -79.25 136.00 139.06   70
 63  \w    -70.00 -42.00   0.50    0.15    --  -79.25 136.00 117.59   56
 64  \w    -88.00 -59.00   0.50    0.15    --  -79.25 130.00  78.73   58
 65  \w   -110.00 -57.00   0.50    0.15    --  -79.25 130.00  18.39  106
 66  \w   -100.00 -33.00   0.50    0.15    --  -74.78 125.00  90.00  134
 67  \w   -101.00 -75.00   0.50    0.15    --  -74.78 125.00-120.00   52
 68  \w   -113.00 -58.00   0.50    0.15    --  -79.25 135.00-123.20  110
 69  \w   -113.00 -87.00   0.50    0.15    --  -79.25 135.00-148.21   52
 70  \w   -103.00 -77.00   0.50    0.15    --  -76.46 125.00-150.00   52
 71  \w    -67.00 -23.00   0.50    0.15    --  -62.83 125.00-180.00   88
 72  \w    -58.00 -33.00   0.50    0.15    --  -74.78 125.00-120.00   50
 73  \w    -99.00 -53.00   0.50    0.15    --  -74.78 125.00 -30.00   92
 74  \w    -67.00 -42.00   0.50    0.15    --  -79.25  98.00 -82.09   50
 75  \w   -101.00 -34.00   0.50    0.15    --  -74.78 125.00  30.00  134
 76  \w   -105.00 -60.00   0.50    0.15    --  -79.25 123.00  38.01   90
 77  \w    -92.00 -67.00   0.50    0.15    --  -79.25 102.00 129.12   50
;
_diffrn_measurement_device 'four-circle diffractometer'
_diffrn_measurement_device_type 'XtaLAB Synergy R, DW system, HyPix-Arc 150'
_diffrn_measurement_method '\w scans'
_diffrn_orient_matrix_type 'CrysAlisPro convention (1999,Acta A55,543-557)'
_diffrn_orient_matrix_UB_11 -0.1466777000
_diffrn_orient_matrix_UB_12 -0.0187780000
_diffrn_orient_matrix_UB_13 -0.0285402000
_diffrn_orient_matrix_UB_21 -0.0265914000
_diffrn_orient_matrix_UB_22 -0.0438122000
_diffrn_orient_matrix_UB_23 0.0406919000
_diffrn_orient_matrix_UB_31 0.0006393000
_diffrn_orient_matrix_UB_32 0.0706089000
_diffrn_orient_matrix_UB_33 0.0534626000
_diffrn_radiation_monochromator mirror
_diffrn_radiation_probe x-ray
_diffrn_radiation_type 'Cu K\a'
_diffrn_radiation_wavelength 1.54184
_diffrn_reflns_av_R_equivalents 0.0535
_diffrn_reflns_av_unetI/netI 0.0318
_diffrn_reflns_Laue_measured_fraction_full 0.995
_diffrn_reflns_Laue_measured_fraction_max 0.989
_diffrn_reflns_limit_h_max 13
_diffrn_reflns_limit_h_min -13
_diffrn_reflns_limit_k_max 25
_diffrn_reflns_limit_k_min -24
_diffrn_reflns_limit_l_max 29
_diffrn_reflns_limit_l_min -29
_diffrn_reflns_number 108597
_diffrn_reflns_point_group_measured_fraction_full 0.995
_diffrn_reflns_point_group_measured_fraction_max 0.989
_diffrn_reflns_theta_full 67.684
_diffrn_reflns_theta_max 74.490
_diffrn_reflns_theta_min 2.093
_diffrn_source 'Rotating-anode X-ray tube'
_diffrn_source_type 'Rigaku (Cu) X-ray Source'
_exptl_absorpt_coefficient_mu 7.166
_exptl_absorpt_correction_T_max 1.000
_exptl_absorpt_correction_T_min 0.431
_exptl_absorpt_correction_type gaussian
_exptl_absorpt_process_details
;
CrysAlisPro 1.171.41.93a (Rigaku Oxford Diffraction, 2020)
Numerical absorption correction based on gaussian integration over
a multifaceted crystal model
Empirical absorption correction using spherical harmonics,
implemented in SCALE3 ABSPACK scaling algorithm.
;
_exptl_crystal_colour colourless
_exptl_crystal_density_diffrn 1.216
_exptl_crystal_description irregular
_exptl_crystal_F_000 1668
_exptl_crystal_size_max 0.348
_exptl_crystal_size_mid 0.127
_exptl_crystal_size_min 0.091
_refine_diff_density_max 2.877
_refine_diff_density_min -2.369
_refine_diff_density_rms 0.174
_refine_ls_extinction_method none
_refine_ls_goodness_of_fit_ref 1.027
_refine_ls_hydrogen_treatment constr
_refine_ls_matrix_type full
_refine_ls_number_parameters 836
_refine_ls_number_reflns 18693
_refine_ls_number_restraints 0
_refine_ls_restrained_S_all 1.027
_refine_ls_R_factor_all 0.0637
_refine_ls_R_factor_gt 0.0596
_refine_ls_shift/su_max 0.001
_refine_ls_shift/su_mean 0.000
_refine_ls_structure_factor_coef Fsqd
_refine_ls_weighting_details 'w=1/[\s^2^(Fo^2^)+(0.0955P)^2^+33.0725P] where P=(Fo^2^+2Fc^2^)/3'
_refine_ls_weighting_scheme calc
_refine_ls_wR_factor_gt 0.1673
_refine_ls_wR_factor_ref 0.1699
_reflns_Friedel_coverage 0.000
_reflns_number_gt 16649
_reflns_number_total 18693
_reflns_threshold_expression 'I > 2\s(I)'
_cod_data_source_file d6dt00096g2.cif
_cod_data_source_block 4a
_cod_depositor_comments 'Adding full bibliography for 7720336--7720340.cif.'
_cod_original_cell_volume 4624.64(10)
_cod_database_code 7720336
_shelx_shelxl_version_number 2014/7
_chemical_oxdiff_formula 'C20 H20 N4 Br2 Au2'
_shelx_space_group_comment
;
The symmetry employed for this shelxl refinement is uniquely defined
by the following loop, which should always be used as a source of
symmetry information in preference to the above space-group names.
They are only intended as comments.
;
_reflns_odcompleteness_completeness 98.98
_reflns_odcompleteness_iscentric 1
_reflns_odcompleteness_theta 74.33
_olex2_refinement_description
;
1. Twinned data refinement
 Scales: 0.74(6)
 0.26(6)
2. Fixed Uiso
 At 1.2 times of:
  All C(H) groups, All C(H,H) groups
 At 1.5 times of:
  All C(H,H,H) groups
3.a Ternary CH refined with riding coordinates:
 C10(H10), C24(H24), C56(H56), C70(H70)
3.b Secondary CH2 refined with riding coordinates:
 C39(H39A,H39B), C46(H46A,H46B)
3.c Aromatic/amide H refined with riding coordinates:
 C6(H6), C8(H8), C12(H12), C13(H13), C14(H14), C15(H15), C16(H16), C18(H18),
 C19(H19), C20(H20), C21(H21), C22(H22), C26(H26), C27(H27), C28(H28), C29(H29),
  C30(H30), C32(H32), C33(H33), C34(H34), C35(H35), C36(H36), C41(H41),
 C42(H42), C43(H43), C44(H44), C52(H52), C54(H54), C58(H58), C59(H59), C60(H60),
  C61(H61), C62(H62), C64(H64), C65(H65), C66(H66), C67(H67), C68(H68),
 C72(H72), C73(H73), C74(H74), C75(H75), C76(H76), C78(H78), C79(H79), C80(H80),
  C81(H81), C82(H82)
3.d Idealised Me refined as rotating group:
 C23(H23A,H23B,H23C), C37(H37A,H37B,H37C), C38(H38A,H38B,H38C), C69(H69A,H69B,
 H69C), C83(H83A,H83B,H83C), C84(H84A,H84B,H84C)
;
_smtbx_masks_void_probe_radius 1.2
_smtbx_masks_void_truncation_radius 1.2
_olex2_submission_special_instructions 'No special instructions were received'
_oxdiff_exptl_absorpt_empirical_details
;
Empirical correction (ABSPACK) includes:
- Absorption correction using spherical harmonics
- Frame scaling
;
_oxdiff_exptl_absorpt_empirical_full_max 4.161
_oxdiff_exptl_absorpt_empirical_full_min 0.610

loop_
_space_group_symop_operation_xyz
'x, y, z'
'-x, -y, -z'

loop_
_atom_site_label
_atom_site_type_symbol
_atom_site_fract_x
_atom_site_fract_y
_atom_site_fract_z
_atom_site_U_iso_or_equiv
_atom_site_adp_type
_atom_site_occupancy
_atom_site_site_symmetry_order
_atom_site_calc_flag
_atom_site_refinement_flags_posn
_atom_site_refinement_flags_adp
_atom_site_refinement_flags_occupancy
_atom_site_disorder_assembly
_atom_site_disorder_group
Au1 Au 0.68164(3) 0.46831(2) 0.35665(2) 0.03222(9) Uani 1 1 d . . . . .
Au2 Au 0.81440(3) 0.03794(2) 0.26802(2) 0.03060(8) Uani 1 1 d . . . . .
Br1 Br 0.47570(8) 0.46187(5) 0.37665(4) 0.0501(2) Uani 1 1 d . . . . .
Br2 Br 1.00908(8) 0.00434(5) 0.26655(4) 0.0479(2) Uani 1 1 d . . . . .
N1 N 0.9456(5) 0.5366(3) 0.3502(2) 0.0276(11) Uani 1 1 d . . . . .
N2 N 0.9149(5) 0.4231(3) 0.3361(2) 0.0285(11) Uani 1 1 d . . . . .
N3 N 0.6217(5) 0.1237(3) 0.2745(3) 0.0304(11) Uani 1 1 d . . . . .
N4 N 0.5299(5) 0.0069(3) 0.2361(3) 0.0290(11) Uani 1 1 d . . . . .
C1 C 0.8581(6) 0.4755(4) 0.3464(3) 0.0258(12) Uani 1 1 d . . . . .
C2 C 1.0618(6) 0.5218(4) 0.3442(3) 0.0297(13) Uani 1 1 d . . . . .
C3 C 1.0419(6) 0.4504(4) 0.3342(3) 0.0292(13) Uani 1 1 d . . . . .
C4 C 0.9156(6) 0.6030(4) 0.3556(3) 0.0271(12) Uani 1 1 d . . . . .
C5 C 0.9314(6) 0.6574(3) 0.4151(3) 0.0276(12) Uani 1 1 d . . . . .
C6 C 0.9017(6) 0.7215(4) 0.4180(3) 0.0309(13) Uani 1 1 d . . . . .
H6 H 0.9125 0.7588 0.4582 0.037 Uiso 1 1 calc R U . . .
C7 C 0.8561(7) 0.7324(4) 0.3632(3) 0.0320(14) Uani 1 1 d . . . . .
C8 C 0.8366(7) 0.6749(4) 0.3045(3) 0.0310(13) Uani 1 1 d . . . . .
H8 H 0.8024 0.6807 0.2670 0.037 Uiso 1 1 calc R U . . .
C9 C 0.8647(6) 0.6103(4) 0.2987(3) 0.0273(12) Uani 1 1 d . . . . .
C10 C 0.9754(6) 0.6436(4) 0.4746(3) 0.0285(13) Uani 1 1 d . . . . .
H10 H 0.9445 0.5888 0.4610 0.034 Uiso 1 1 calc R U . . .
C11 C 0.9074(7) 0.6759(4) 0.5247(3) 0.0310(13) Uani 1 1 d . . . . .
C12 C 0.7869(7) 0.6342(4) 0.5186(3) 0.0339(14) Uani 1 1 d . . . . .
H12 H 0.7487 0.5868 0.4845 0.041 Uiso 1 1 calc R U . . .
C13 C 0.7192(8) 0.6596(4) 0.5610(4) 0.0408(16) Uani 1 1 d . . . . .
H13 H 0.6363 0.6293 0.5568 0.049 Uiso 1 1 calc R U . . .
C14 C 0.7735(8) 0.7297(5) 0.6099(4) 0.0432(17) Uani 1 1 d . . . . .
H14 H 0.7268 0.7481 0.6386 0.052 Uiso 1 1 calc R U . . .
C15 C 0.8955(8) 0.7726(5) 0.6166(4) 0.0435(17) Uani 1 1 d . . . . .
H15 H 0.9339 0.8201 0.6505 0.052 Uiso 1 1 calc R U . . .
C16 C 0.9621(7) 0.7456(4) 0.5733(3) 0.0376(15) Uani 1 1 d . . . . .
H16 H 1.0454 0.7753 0.5773 0.045 Uiso 1 1 calc R U . . .
C17 C 1.1224(7) 0.6673(4) 0.4998(3) 0.0311(13) Uani 1 1 d . . . . .
C18 C 1.1811(7) 0.6186(4) 0.5151(3) 0.0379(15) Uani 1 1 d . . . . .
H18 H 1.1300 0.5716 0.5102 0.045 Uiso 1 1 calc R U . . .
C19 C 1.3139(8) 0.6402(5) 0.5374(4) 0.0453(19) Uani 1 1 d . . . . .
H19 H 1.3535 0.6072 0.5475 0.054 Uiso 1 1 calc R U . . .
C20 C 1.3909(8) 0.7075(5) 0.5454(3) 0.0440(18) Uani 1 1 d . . . . .
H20 H 1.4823 0.7206 0.5607 0.053 Uiso 1 1 calc R U . . .
C21 C 1.3342(8) 0.7566(5) 0.5312(3) 0.0454(18) Uani 1 1 d . . . . .
H21 H 1.3864 0.8041 0.5377 0.054 Uiso 1 1 calc R U . . .
C22 C 1.2006(7) 0.7355(4) 0.5072(3) 0.0356(15) Uani 1 1 d . . . . .
H22 H 1.1619 0.7681 0.4957 0.043 Uiso 1 1 calc R U . . .
C23 C 0.8267(8) 0.8013(4) 0.3668(4) 0.0403(16) Uani 1 1 d . . . . .
H23A H 0.7994 0.7994 0.3240 0.060 Uiso 1 1 calc R U . . .
H23B H 0.9043 0.8439 0.3921 0.060 Uiso 1 1 calc R U . . .
H23C H 0.7571 0.8061 0.3868 0.060 Uiso 1 1 calc R U . . .
C24 C 0.8435(6) 0.5491(4) 0.2346(3) 0.0291(13) Uani 1 1 d . . . . .
H24 H 0.8292 0.5021 0.2410 0.035 Uiso 1 1 calc R U . . .
C25 C 0.9624(7) 0.5582(4) 0.2105(3) 0.0339(14) Uani 1 1 d . . . . .
C26 C 1.0380(7) 0.6279(4) 0.2190(3) 0.0370(15) Uani 1 1 d . . . . .
H26 H 1.0144 0.6706 0.2387 0.044 Uiso 1 1 calc R U . . .
C27 C 1.1497(8) 0.6339(5) 0.1981(4) 0.0447(17) Uani 1 1 d . . . . .
H27 H 1.2023 0.6811 0.2041 0.054 Uiso 1 1 calc R U . . .
C28 C 1.1827(9) 0.5718(5) 0.1691(4) 0.050(2) Uani 1 1 d . . . . .
H28 H 1.2564 0.5762 0.1538 0.060 Uiso 1 1 calc R U . . .
C29 C 1.1127(10) 0.5057(6) 0.1621(5) 0.061(2) Uani 1 1 d . . . . .
H29 H 1.1394 0.4637 0.1440 0.073 Uiso 1 1 calc R U . . .
C30 C 1.0002(9) 0.4977(5) 0.1810(4) 0.0462(18) Uani 1 1 d . . . . .
H30 H 0.9485 0.4498 0.1736 0.055 Uiso 1 1 calc R U . . .
C31 C 0.7186(7) 0.5409(4) 0.1877(3) 0.0307(13) Uani 1 1 d . . . . .
C32 C 0.7156(8) 0.5520(4) 0.1323(3) 0.0396(16) Uani 1 1 d . . . . .
H32 H 0.7949 0.5676 0.1235 0.048 Uiso 1 1 calc R U . . .
C33 C 0.6030(9) 0.5412(4) 0.0904(4) 0.0472(19) Uani 1 1 d . . . . .
H33 H 0.6040 0.5477 0.0523 0.057 Uiso 1 1 calc R U . . .
C34 C 0.4871(9) 0.5208(4) 0.1033(4) 0.048(2) Uani 1 1 d . . . . .
H34 H 0.4080 0.5142 0.0747 0.058 Uiso 1 1 calc R U . . .
C35 C 0.4868(8) 0.5099(4) 0.1590(4) 0.0445(17) Uani 1 1 d . . . . .
H35 H 0.4077 0.4957 0.1684 0.053 Uiso 1 1 calc R U . . .
C36 C 0.6023(7) 0.5199(4) 0.1999(3) 0.0372(15) Uani 1 1 d . . . . .
H36 H 0.6019 0.5123 0.2375 0.045 Uiso 1 1 calc R U . . .
C37 C 1.1798(7) 0.5799(4) 0.3489(3) 0.0339(14) Uani 1 1 d . . . . .
H37A H 1.2184 0.6158 0.3930 0.051 Uiso 1 1 calc R U . . .
H37B H 1.1544 0.6054 0.3223 0.051 Uiso 1 1 calc R U . . .
H37C H 1.2430 0.5564 0.3343 0.051 Uiso 1 1 calc R U . . .
C38 C 1.1288(8) 0.4035(4) 0.3224(4) 0.0458(18) Uani 1 1 d . . . . .
H38A H 1.0928 0.3644 0.2794 0.069 Uiso 1 1 calc R U . . .
H38B H 1.1358 0.3812 0.3532 0.069 Uiso 1 1 calc R U . . .
H38C H 1.2148 0.4342 0.3268 0.069 Uiso 1 1 calc R U . . .
C39 C 0.8547(7) 0.3468(4) 0.3269(3) 0.0334(14) Uani 1 1 d . . . . .
H39A H 0.7822 0.3454 0.3461 0.040 Uiso 1 1 calc R U . . .
H39B H 0.9190 0.3309 0.3497 0.040 Uiso 1 1 calc R U . . .
C40 C 0.8041(7) 0.2929(4) 0.2585(3) 0.0297(13) Uani 1 1 d . . . . .
C41 C 0.8231(7) 0.3144(4) 0.2096(3) 0.0355(15) Uani 1 1 d . . . . .
H41 H 0.8661 0.3646 0.2192 0.043 Uiso 1 1 calc R U . . .
C42 C 0.7794(8) 0.2624(4) 0.1466(3) 0.0393(16) Uani 1 1 d . . . . .
H42 H 0.7918 0.2772 0.1135 0.047 Uiso 1 1 calc R U . . .
C43 C 0.7180(8) 0.1892(4) 0.1331(3) 0.0387(16) Uani 1 1 d . . . . .
H43 H 0.6904 0.1536 0.0905 0.046 Uiso 1 1 calc R U . . .
C44 C 0.6963(7) 0.1671(4) 0.1805(3) 0.0329(14) Uani 1 1 d . . . . .
H44 H 0.6517 0.1169 0.1703 0.039 Uiso 1 1 calc R U . . .
C45 C 0.7397(7) 0.2187(4) 0.2438(3) 0.0296(13) Uani 1 1 d . . . . .
C46 C 0.7199(7) 0.1946(4) 0.2968(3) 0.0319(14) Uani 1 1 d . . . . .
H46A H 0.8028 0.1919 0.3188 0.038 Uiso 1 1 calc R U . . .
H46B H 0.6950 0.2325 0.3279 0.038 Uiso 1 1 calc R U . . .
C47 C 0.6452(6) 0.0577(4) 0.2617(3) 0.0267(12) Uani 1 1 d . . . . .
C48 C 0.4311(6) 0.0377(4) 0.2324(3) 0.0287(13) Uani 1 1 d . . . . .
C49 C 0.4871(6) 0.1126(4) 0.2567(3) 0.0294(13) Uani 1 1 d . . . . .
C50 C 0.5145(6) -0.0721(3) 0.2150(3) 0.0295(13) Uani 1 1 d . . . . .
C51 C 0.4925(6) -0.1063(4) 0.2558(3) 0.0280(12) Uani 1 1 d . . . . .
C52 C 0.4826(7) -0.1804(4) 0.2351(3) 0.0323(14) Uani 1 1 d . . . . .
H52 H 0.4657 -0.2049 0.2620 0.039 Uiso 1 1 calc R U . . .
C53 C 0.4962(7) -0.2207(4) 0.1766(3) 0.0351(15) Uani 1 1 d . . . . .
C54 C 0.5190(7) -0.1841(4) 0.1366(3) 0.0324(14) Uani 1 1 d . . . . .
H54 H 0.5296 -0.2104 0.0966 0.039 Uiso 1 1 calc R U . . .
C55 C 0.5261(6) -0.1105(4) 0.1546(3) 0.0285(13) Uani 1 1 d . . . . .
C56 C 0.4848(7) -0.0628(4) 0.3221(3) 0.0309(13) Uani 1 1 d . . . . .
H56 H 0.4495 -0.0224 0.3194 0.037 Uiso 1 1 calc R U . . .
C57 C 0.6180(7) -0.0251(4) 0.3707(3) 0.0337(14) Uani 1 1 d . . . . .
C58 C 0.7276(7) -0.0429(4) 0.3594(4) 0.0391(16) Uani 1 1 d . . . . .
H58 H 0.7205 -0.0810 0.3203 0.047 Uiso 1 1 calc R U . . .
C59 C 0.8494(8) -0.0054(4) 0.4051(4) 0.0446(18) Uani 1 1 d . . . . .
H59 H 0.9239 -0.0179 0.3967 0.054 Uiso 1 1 calc R U . . .
C60 C 0.8598(9) 0.0498(5) 0.4622(4) 0.056(2) Uani 1 1 d . . . . .
H60 H 0.9415 0.0758 0.4932 0.067 Uiso 1 1 calc R U . . .
C61 C 0.7498(10) 0.0671(5) 0.4739(4) 0.055(2) Uani 1 1 d . . . . .
H61 H 0.7571 0.1048 0.5133 0.066 Uiso 1 1 calc R U . . .
C62 C 0.6288(8) 0.0301(4) 0.4290(3) 0.0415(17) Uani 1 1 d . . . . .
H62 H 0.5543 0.0423 0.4379 0.050 Uiso 1 1 calc R U . . .
C63 C 0.3884(7) -0.1109(4) 0.3412(3) 0.0331(14) Uani 1 1 d . . . . .
C64 C 0.4233(8) -0.1513(4) 0.3739(3) 0.0380(15) Uani 1 1 d . . . . .
H64 H 0.5122 -0.1461 0.3890 0.046 Uiso 1 1 calc R U . . .
C65 C 0.3304(8) -0.2000(4) 0.3855(4) 0.0401(16) Uani 1 1 d . . . . .
H65 H 0.3560 -0.2283 0.4074 0.048 Uiso 1 1 calc R U . . .
C66 C 0.2003(8) -0.2071(4) 0.3648(3) 0.0436(18) Uani 1 1 d . . . . .
H66 H 0.1369 -0.2405 0.3723 0.052 Uiso 1 1 calc R U . . .
C67 C 0.1643(8) -0.1663(5) 0.3339(4) 0.0470(18) Uani 1 1 d . . . . .
H67 H 0.0755 -0.1705 0.3204 0.056 Uiso 1 1 calc R U . . .
C68 C 0.2582(8) -0.1179(4) 0.3220(3) 0.0411(16) Uani 1 1 d . . . . .
H68 H 0.2320 -0.0894 0.3003 0.049 Uiso 1 1 calc R U . . .
C69 C 0.4877(10) -0.3007(4) 0.1559(4) 0.050(2) Uani 1 1 d . . . . .
H69A H 0.3980 -0.3315 0.1326 0.075 Uiso 1 1 calc R U . . .
H69B H 0.5162 -0.3107 0.1932 0.075 Uiso 1 1 calc R U . . .
H69C H 0.5434 -0.3121 0.1284 0.075 Uiso 1 1 calc R U . . .
C70 C 0.5389(6) -0.0729(4) 0.1082(3) 0.0296(13) Uani 1 1 d . . . . .
H70 H 0.5851 -0.0191 0.1345 0.036 Uiso 1 1 calc R U . . .
C71 C 0.4052(7) -0.0788(4) 0.0702(3) 0.0335(14) Uani 1 1 d . . . . .
C72 C 0.2975(7) -0.1392(4) 0.0535(3) 0.0378(15) Uani 1 1 d . . . . .
H72 H 0.3054 -0.1792 0.0645 0.045 Uiso 1 1 calc R U . . .
C73 C 0.1760(8) -0.1410(5) 0.0201(4) 0.0463(18) Uani 1 1 d . . . . .
H73 H 0.1024 -0.1827 0.0083 0.056 Uiso 1 1 calc R U . . .
C74 C 0.1630(8) -0.0840(5) 0.0047(4) 0.0443(18) Uani 1 1 d . . . . .
H74 H 0.0804 -0.0854 -0.0169 0.053 Uiso 1 1 calc R U . . .
C75 C 0.2712(8) -0.0233(5) 0.0206(4) 0.0438(17) Uani 1 1 d . . . . .
H75 H 0.2633 0.0161 0.0087 0.053 Uiso 1 1 calc R U . . .
C76 C 0.3909(8) -0.0211(4) 0.0542(3) 0.0369(15) Uani 1 1 d . . . . .
H76 H 0.4641 0.0209 0.0662 0.044 Uiso 1 1 calc R U . . .
C77 C 0.6226(7) -0.1018(4) 0.0664(3) 0.0350(15) Uani 1 1 d . . . . .
C78 C 0.5749(8) -0.1466(4) 0.0027(4) 0.0411(16) Uani 1 1 d . . . . .
H78 H 0.4846 -0.1617 -0.0173 0.049 Uiso 1 1 calc R U . . .
C79 C 0.6550(8) -0.1701(4) -0.0330(4) 0.0450(18) Uani 1 1 d . . . . .
H79 H 0.6192 -0.2012 -0.0768 0.054 Uiso 1 1 calc R U . . .
C80 C 0.7878(9) -0.1486(4) -0.0051(4) 0.0454(18) Uani 1 1 d . . . . .
H80 H 0.8422 -0.1657 -0.0297 0.054 Uiso 1 1 calc R U . . .
C81 C 0.8403(8) -0.1022(5) 0.0587(4) 0.0427(17) Uani 1 1 d . . . . .
H81 H 0.9307 -0.0871 0.0782 0.051 Uiso 1 1 calc R U . . .
C82 C 0.7563(7) -0.0777(4) 0.0941(3) 0.0383(16) Uani 1 1 d . . . . .
H82 H 0.7916 -0.0444 0.1374 0.046 Uiso 1 1 calc R U . . .
C83 C 0.2897(7) -0.0059(4) 0.2059(3) 0.0350(14) Uani 1 1 d . . . . .
H83A H 0.2386 0.0261 0.2223 0.053 Uiso 1 1 calc R U . . .
H83B H 0.2732 -0.0475 0.2185 0.053 Uiso 1 1 calc R U . . .
H83C H 0.2649 -0.0248 0.1596 0.053 Uiso 1 1 calc R U . . .
C84 C 0.4325(8) 0.1741(4) 0.2649(4) 0.0388(16) Uani 1 1 d . . . . .
H84A H 0.3378 0.1546 0.2518 0.058 Uiso 1 1 calc R U . . .
H84B H 0.4602 0.1996 0.2387 0.058 Uiso 1 1 calc R U . . .
H84C H 0.4633 0.2089 0.3095 0.058 Uiso 1 1 calc R U . . .

loop_
_atom_site_aniso_label
_atom_site_aniso_U_11
_atom_site_aniso_U_22
_atom_site_aniso_U_33
_atom_site_aniso_U_23
_atom_site_aniso_U_13
_atom_site_aniso_U_12
Au1 0.02768(15) 0.03838(16) 0.03132(15) 0.02002(12) 0.00621(11) 0.00407(11)
Au2 0.02670(15) 0.03437(15) 0.02939(14) 0.01384(11) 0.00693(10) 0.00658(11)
Br1 0.0315(4) 0.0700(6) 0.0594(5) 0.0398(4) 0.0162(4) 0.0109(4)
Br2 0.0307(4) 0.0634(5) 0.0455(4) 0.0166(4) 0.0101(3) 0.0169(4)
N1 0.026(3) 0.031(3) 0.026(3) 0.013(2) 0.005(2) 0.008(2)
N2 0.032(3) 0.027(3) 0.025(2) 0.013(2) 0.006(2) 0.004(2)
N3 0.033(3) 0.033(3) 0.026(3) 0.013(2) 0.011(2) 0.007(2)
N4 0.030(3) 0.030(3) 0.029(3) 0.014(2) 0.009(2) 0.010(2)
C1 0.019(3) 0.035(3) 0.026(3) 0.020(3) 0.005(2) 0.004(2)
C2 0.025(3) 0.034(3) 0.025(3) 0.011(3) 0.004(2) 0.005(3)
C3 0.029(3) 0.035(3) 0.028(3) 0.015(3) 0.006(2) 0.015(3)
C4 0.025(3) 0.035(3) 0.023(3) 0.016(3) 0.007(2) 0.007(3)
C5 0.029(3) 0.029(3) 0.026(3) 0.015(2) 0.003(2) 0.007(2)
C6 0.033(3) 0.036(3) 0.027(3) 0.017(3) 0.007(3) 0.010(3)
C7 0.033(3) 0.035(3) 0.032(3) 0.019(3) 0.011(3) 0.010(3)
C8 0.035(3) 0.036(3) 0.031(3) 0.024(3) 0.011(3) 0.011(3)
C9 0.023(3) 0.035(3) 0.028(3) 0.019(3) 0.011(2) 0.006(2)
C10 0.031(3) 0.032(3) 0.020(3) 0.012(2) 0.006(2) 0.006(3)
C11 0.036(3) 0.037(3) 0.024(3) 0.016(3) 0.007(3) 0.013(3)
C12 0.036(4) 0.041(4) 0.032(3) 0.023(3) 0.011(3) 0.010(3)
C13 0.039(4) 0.052(4) 0.038(4) 0.027(3) 0.014(3) 0.010(3)
C14 0.048(4) 0.062(5) 0.035(4) 0.030(4) 0.019(3) 0.026(4)
C15 0.041(4) 0.049(4) 0.038(4) 0.015(3) 0.012(3) 0.014(3)
C16 0.036(4) 0.042(4) 0.033(3) 0.014(3) 0.011(3) 0.010(3)
C17 0.033(3) 0.039(3) 0.027(3) 0.018(3) 0.007(3) 0.015(3)
C18 0.038(4) 0.050(4) 0.037(4) 0.024(3) 0.014(3) 0.021(3)
C19 0.052(5) 0.073(5) 0.036(4) 0.037(4) 0.017(3) 0.037(4)
C20 0.032(4) 0.069(5) 0.035(4) 0.027(4) 0.007(3) 0.017(4)
C21 0.036(4) 0.063(5) 0.030(4) 0.019(3) 0.005(3) 0.008(4)
C22 0.031(3) 0.044(4) 0.033(3) 0.020(3) 0.009(3) 0.008(3)
C23 0.050(4) 0.045(4) 0.039(4) 0.027(3) 0.015(3) 0.021(3)
C24 0.029(3) 0.031(3) 0.026(3) 0.014(3) 0.003(2) 0.009(3)
C25 0.041(4) 0.045(4) 0.020(3) 0.018(3) 0.006(3) 0.017(3)
C26 0.039(4) 0.046(4) 0.033(3) 0.022(3) 0.013(3) 0.013(3)
C27 0.043(4) 0.054(5) 0.044(4) 0.027(4) 0.016(3) 0.013(4)
C28 0.049(5) 0.064(5) 0.057(5) 0.032(4) 0.036(4) 0.026(4)
C29 0.072(6) 0.067(6) 0.069(6) 0.038(5) 0.047(5) 0.032(5)
C30 0.059(5) 0.047(4) 0.049(4) 0.026(4) 0.029(4) 0.027(4)
C31 0.034(3) 0.028(3) 0.026(3) 0.010(3) 0.003(3) 0.007(3)
C32 0.049(4) 0.041(4) 0.028(3) 0.018(3) 0.004(3) 0.013(3)
C33 0.059(5) 0.044(4) 0.036(4) 0.019(3) -0.002(4) 0.018(4)
C34 0.057(5) 0.034(4) 0.041(4) 0.013(3) -0.009(4) 0.014(4)
C35 0.040(4) 0.041(4) 0.049(4) 0.020(3) 0.008(3) 0.009(3)
C36 0.036(4) 0.038(4) 0.034(3) 0.013(3) 0.006(3) 0.011(3)
C37 0.032(3) 0.036(3) 0.039(4) 0.021(3) 0.013(3) 0.010(3)
C38 0.045(4) 0.042(4) 0.060(5) 0.025(4) 0.016(4) 0.022(3)
C39 0.041(4) 0.030(3) 0.031(3) 0.017(3) 0.007(3) 0.009(3)
C40 0.036(3) 0.033(3) 0.026(3) 0.017(3) 0.012(3) 0.011(3)
C41 0.045(4) 0.034(3) 0.032(3) 0.022(3) 0.006(3) 0.011(3)
C42 0.047(4) 0.043(4) 0.032(3) 0.020(3) 0.011(3) 0.012(3)
C43 0.046(4) 0.044(4) 0.024(3) 0.017(3) 0.007(3) 0.010(3)
C44 0.035(4) 0.038(4) 0.029(3) 0.016(3) 0.011(3) 0.010(3)
C45 0.034(3) 0.030(3) 0.029(3) 0.016(3) 0.009(3) 0.009(3)
C46 0.039(4) 0.029(3) 0.028(3) 0.016(3) 0.010(3) 0.005(3)
C47 0.021(3) 0.037(3) 0.023(3) 0.014(3) 0.008(2) 0.005(2)
C48 0.026(3) 0.037(3) 0.027(3) 0.017(3) 0.008(2) 0.009(3)
C49 0.032(3) 0.035(3) 0.030(3) 0.020(3) 0.014(3) 0.013(3)
C50 0.033(3) 0.023(3) 0.027(3) 0.010(2) 0.004(3) 0.004(2)
C51 0.026(3) 0.033(3) 0.025(3) 0.013(3) 0.007(2) 0.007(2)
C52 0.035(4) 0.032(3) 0.029(3) 0.016(3) 0.008(3) 0.006(3)
C53 0.043(4) 0.028(3) 0.038(4) 0.014(3) 0.020(3) 0.010(3)
C54 0.039(4) 0.032(3) 0.025(3) 0.011(3) 0.012(3) 0.009(3)
C55 0.028(3) 0.031(3) 0.024(3) 0.014(3) 0.004(2) 0.003(2)
C56 0.039(4) 0.031(3) 0.027(3) 0.015(3) 0.013(3) 0.011(3)
C57 0.041(4) 0.030(3) 0.031(3) 0.015(3) 0.009(3) 0.007(3)
C58 0.041(4) 0.035(4) 0.043(4) 0.025(3) 0.007(3) 0.006(3)
C59 0.041(4) 0.043(4) 0.052(5) 0.029(4) 0.007(3) 0.008(3)
C60 0.055(5) 0.049(5) 0.044(4) 0.020(4) -0.012(4) -0.001(4)
C61 0.070(6) 0.044(4) 0.038(4) 0.009(4) 0.010(4) 0.012(4)
C62 0.054(5) 0.040(4) 0.030(3) 0.014(3) 0.012(3) 0.014(3)
C63 0.039(4) 0.034(3) 0.025(3) 0.013(3) 0.010(3) 0.007(3)
C64 0.046(4) 0.043(4) 0.034(3) 0.023(3) 0.016(3) 0.013(3)
C65 0.052(5) 0.042(4) 0.040(4) 0.028(3) 0.023(3) 0.015(3)
C66 0.048(4) 0.043(4) 0.033(4) 0.014(3) 0.018(3) 0.000(3)
C67 0.039(4) 0.057(5) 0.039(4) 0.018(4) 0.008(3) 0.007(4)
C68 0.043(4) 0.043(4) 0.035(4) 0.021(3) 0.004(3) 0.008(3)
C69 0.086(6) 0.028(4) 0.040(4) 0.016(3) 0.030(4) 0.010(4)
C70 0.033(3) 0.028(3) 0.026(3) 0.014(3) 0.004(3) 0.005(3)
C71 0.040(4) 0.042(4) 0.026(3) 0.020(3) 0.014(3) 0.015(3)
C72 0.034(4) 0.048(4) 0.032(3) 0.022(3) 0.009(3) 0.007(3)
C73 0.042(4) 0.057(5) 0.034(4) 0.020(4) 0.011(3) 0.004(4)
C74 0.043(4) 0.065(5) 0.032(4) 0.024(4) 0.011(3) 0.023(4)
C75 0.050(5) 0.057(5) 0.035(4) 0.025(4) 0.017(3) 0.023(4)
C76 0.050(4) 0.037(4) 0.027(3) 0.017(3) 0.012(3) 0.013(3)
C77 0.040(4) 0.037(4) 0.032(3) 0.022(3) 0.009(3) 0.008(3)
C78 0.043(4) 0.037(4) 0.036(4) 0.013(3) 0.010(3) 0.005(3)
C79 0.048(5) 0.043(4) 0.040(4) 0.013(3) 0.014(3) 0.012(3)
C80 0.060(5) 0.042(4) 0.050(4) 0.027(4) 0.031(4) 0.017(4)
C81 0.041(4) 0.054(5) 0.040(4) 0.027(4) 0.009(3) 0.016(3)
C82 0.036(4) 0.049(4) 0.029(3) 0.019(3) 0.006(3) 0.008(3)
C83 0.031(3) 0.043(4) 0.037(4) 0.020(3) 0.012(3) 0.013(3)
C84 0.044(4) 0.041(4) 0.041(4) 0.022(3) 0.017(3) 0.018(3)

loop_
_atom_type_symbol
_atom_type_description
_atom_type_scat_dispersion_real
_atom_type_scat_dispersion_imag
_atom_type_scat_source
C C 0.0181 0.0091 'International Tables Vol C Tables 4.2.6.8 and 6.1.1.4'
H H 0.0000 0.0000 'International Tables Vol C Tables 4.2.6.8 and 6.1.1.4'
Au Au -4.4197 7.2980 'International Tables Vol C Tables 4.2.6.8 and 6.1.1.4'
Br Br -0.6763 1.2805 'International Tables Vol C Tables 4.2.6.8 and 6.1.1.4'
N N 0.0311 0.0180 'International Tables Vol C Tables 4.2.6.8 and 6.1.1.4'

loop_
_exptl_crystal_face_index_h
_exptl_crystal_face_index_k
_exptl_crystal_face_index_l
_exptl_crystal_face_perp_dist
-4 -2 14 0.0796
4 3 -14 0.1218
0 12 -1 0.0513
0 -12 1 0.0396
-2 9 -13 0.1017
-3 12 -1 0.0870
2 -9 13 0.0157
0 -8 -6 0.0594
-7 0 3 0.1774
-1 9 7 0.0303
0 -1 -13 0.0734
7 0 -3 0.1611
1 8 6 0.0466
1 8 -15 0.0870
-1 -9 -6 0.0568

loop_
_geom_angle_atom_site_label_1
_geom_angle_atom_site_label_2
_geom_angle_atom_site_label_3
_geom_angle
_geom_angle_site_symmetry_1
_geom_angle_site_symmetry_3
_geom_angle_publ_flag
C1 Au1 Br1 175.99(17) . . ?
C47 Au2 Br2 174.71(18) . . ?
C1 N1 C2 109.8(5) . . ?
C1 N1 C4 122.8(5) . . ?
C2 N1 C4 127.3(5) . . ?
C1 N2 C3 110.8(5) . . ?
C1 N2 C39 125.3(6) . . ?
C3 N2 C39 123.9(6) . . ?
C47 N3 C46 125.0(6) . . ?
C47 N3 C49 110.4(5) . . ?
C49 N3 C46 124.2(6) . . ?
C47 N4 C48 112.1(5) . . ?
C47 N4 C50 121.9(6) . . ?
C48 N4 C50 126.0(6) . . ?
N1 C1 Au1 126.0(5) . . ?
N2 C1 Au1 127.7(4) . . ?
N2 C1 N1 106.3(5) . . ?
N1 C2 C37 122.4(6) . . ?
C3 C2 N1 106.6(6) . . ?
C3 C2 C37 131.0(6) . . ?
N2 C3 C38 122.8(6) . . ?
C2 C3 N2 106.5(6) . . ?
C2 C3 C38 130.7(7) . . ?
C5 C4 N1 120.5(5) . . ?
C5 C4 C9 121.5(6) . . ?
C9 C4 N1 117.9(6) . . ?
C4 C5 C10 119.3(6) . . ?
C6 C5 C4 118.5(6) . . ?
C6 C5 C10 122.1(6) . . ?
C5 C6 H6 119.0 . . ?
C5 C6 C7 121.9(6) . . ?
C7 C6 H6 119.0 . . ?
C6 C7 C23 121.5(6) . . ?
C8 C7 C6 117.5(6) . . ?
C8 C7 C23 121.0(6) . . ?
C7 C8 H8 118.4 . . ?
C9 C8 C7 123.2(6) . . ?
C9 C8 H8 118.4 . . ?
C4 C9 C24 120.5(6) . . ?
C8 C9 C4 117.3(6) . . ?
C8 C9 C24 122.2(6) . . ?
C5 C10 H10 106.1 . . ?
C5 C10 C11 111.3(5) . . ?
C11 C10 H10 106.1 . . ?
C17 C10 C5 112.1(5) . . ?
C17 C10 H10 106.1 . . ?
C17 C10 C11 114.4(5) . . ?
C12 C11 C10 117.8(6) . . ?
C12 C11 C16 119.5(7) . . ?
C16 C11 C10 122.7(6) . . ?
C11 C12 H12 119.4 . . ?
C11 C12 C13 121.3(7) . . ?
C13 C12 H12 119.4 . . ?
C12 C13 H13 120.3 . . ?
C12 C13 C14 119.5(7) . . ?
C14 C13 H13 120.3 . . ?
C13 C14 H14 120.1 . . ?
C15 C14 C13 119.8(7) . . ?
C15 C14 H14 120.1 . . ?
C14 C15 H15 120.2 . . ?
C14 C15 C16 119.6(7) . . ?
C16 C15 H15 120.2 . . ?
C11 C16 C15 120.3(7) . . ?
C11 C16 H16 119.8 . . ?
C15 C16 H16 119.8 . . ?
C18 C17 C10 119.3(6) . . ?
C22 C17 C10 121.8(6) . . ?
C22 C17 C18 118.9(7) . . ?
C17 C18 H18 120.6 . . ?
C19 C18 C17 118.9(7) . . ?
C19 C18 H18 120.6 . . ?
C18 C19 H19 118.8 . . ?
C20 C19 C18 122.4(7) . . ?
C20 C19 H19 118.8 . . ?
C19 C20 H20 120.3 . . ?
C19 C20 C21 119.5(7) . . ?
C21 C20 H20 120.3 . . ?
C20 C21 H21 120.3 . . ?
C22 C21 C20 119.3(8) . . ?
C22 C21 H21 120.3 . . ?
C17 C22 H22 119.5 . . ?
C21 C22 C17 121.0(7) . . ?
C21 C22 H22 119.5 . . ?
C7 C23 H23A 109.5 . . ?
C7 C23 H23B 109.5 . . ?
C7 C23 H23C 109.5 . . ?
H23A C23 H23B 109.5 . . ?
H23A C23 H23C 109.5 . . ?
H23B C23 H23C 109.5 . . ?
C9 C24 H24 106.6 . . ?
C9 C24 C25 112.5(5) . . ?
C9 C24 C31 110.1(5) . . ?
C25 C24 H24 106.6 . . ?
C25 C24 C31 114.1(5) . . ?
C31 C24 H24 106.6 . . ?
C26 C25 C24 121.2(6) . . ?
C30 C25 C24 120.7(7) . . ?
C30 C25 C26 118.1(7) . . ?
C25 C26 H26 120.4 . . ?
C25 C26 C27 119.2(7) . . ?
C27 C26 H26 120.4 . . ?
C26 C27 H27 119.9 . . ?
C28 C27 C26 120.2(8) . . ?
C28 C27 H27 119.9 . . ?
C27 C28 H28 119.6 . . ?
C29 C28 C27 120.8(8) . . ?
C29 C28 H28 119.6 . . ?
C28 C29 H29 119.9 . . ?
C28 C29 C30 120.3(9) . . ?
C30 C29 H29 119.9 . . ?
C25 C30 C29 121.3(8) . . ?
C25 C30 H30 119.3 . . ?
C29 C30 H30 119.3 . . ?
C32 C31 C24 123.5(6) . . ?
C36 C31 C24 118.8(6) . . ?
C36 C31 C32 117.6(7) . . ?
C31 C32 H32 119.0 . . ?
C33 C32 C31 122.1(8) . . ?
C33 C32 H32 119.0 . . ?
C32 C33 H33 120.1 . . ?
C32 C33 C34 119.8(8) . . ?
C34 C33 H33 120.1 . . ?
C33 C34 H34 120.3 . . ?
C33 C34 C35 119.5(7) . . ?
C35 C34 H34 120.3 . . ?
C34 C35 H35 120.4 . . ?
C36 C35 C34 119.3(8) . . ?
C36 C35 H35 120.4 . . ?
C31 C36 H36 119.2 . . ?
C35 C36 C31 121.7(7) . . ?
C35 C36 H36 119.2 . . ?
C2 C37 H37A 109.5 . . ?
C2 C37 H37B 109.5 . . ?
C2 C37 H37C 109.5 . . ?
H37A C37 H37B 109.5 . . ?
H37A C37 H37C 109.5 . . ?
H37B C37 H37C 109.5 . . ?
C3 C38 H38A 109.5 . . ?
C3 C38 H38B 109.5 . . ?
C3 C38 H38C 109.5 . . ?
H38A C38 H38B 109.5 . . ?
H38A C38 H38C 109.5 . . ?
H38B C38 H38C 109.5 . . ?
N2 C39 H39A 108.8 . . ?
N2 C39 H39B 108.8 . . ?
N2 C39 C40 113.8(5) . . ?
H39A C39 H39B 107.7 . . ?
C40 C39 H39A 108.8 . . ?
C40 C39 H39B 108.8 . . ?
C41 C40 C39 121.8(6) . . ?
C41 C40 C45 119.3(6) . . ?
C45 C40 C39 118.8(6) . . ?
C40 C41 H41 119.7 . . ?
C40 C41 C42 120.5(7) . . ?
C42 C41 H41 119.7 . . ?
C41 C42 H42 120.3 . . ?
C43 C42 C41 119.5(7) . . ?
C43 C42 H42 120.3 . . ?
C42 C43 H43 119.6 . . ?
C44 C43 C42 120.9(7) . . ?
C44 C43 H43 119.6 . . ?
C43 C44 H44 119.9 . . ?
C43 C44 C45 120.2(7) . . ?
C45 C44 H44 119.9 . . ?
C40 C45 C46 119.7(6) . . ?
C44 C45 C40 119.6(6) . . ?
C44 C45 C46 120.7(6) . . ?
N3 C46 C45 113.1(5) . . ?
N3 C46 H46A 109.0 . . ?
N3 C46 H46B 109.0 . . ?
C45 C46 H46A 109.0 . . ?
C45 C46 H46B 109.0 . . ?
H46A C46 H46B 107.8 . . ?
N3 C47 Au2 128.4(5) . . ?
N4 C47 Au2 125.7(5) . . ?
N4 C47 N3 105.4(5) . . ?
N4 C48 C83 124.4(6) . . ?
C49 C48 N4 107.1(6) . . ?
C49 C48 C83 128.4(6) . . ?
N3 C49 C84 122.7(6) . . ?
C48 C49 N3 104.9(6) . . ?
C48 C49 C84 132.4(6) . . ?
C51 C50 N4 119.0(6) . . ?
C51 C50 C55 122.1(6) . . ?
C55 C50 N4 118.9(6) . . ?
C50 C51 C56 121.3(6) . . ?
C52 C51 C50 117.6(6) . . ?
C52 C51 C56 121.1(6) . . ?
C51 C52 H52 118.6 . . ?
C51 C52 C53 122.7(6) . . ?
C53 C52 H52 118.6 . . ?
C52 C53 C54 118.1(6) . . ?
C52 C53 C69 121.7(6) . . ?
C54 C53 C69 120.2(6) . . ?
C53 C54 H54 119.5 . . ?
C55 C54 C53 121.0(6) . . ?
C55 C54 H54 119.5 . . ?
C50 C55 C70 120.9(6) . . ?
C54 C55 C50 118.4(6) . . ?
C54 C55 C70 120.6(6) . . ?
C51 C56 H56 106.5 . . ?
C57 C56 C51 112.1(6) . . ?
C57 C56 H56 106.5 . . ?
C63 C56 C51 110.8(5) . . ?
C63 C56 H56 106.5 . . ?
C63 C56 C57 113.9(5) . . ?
C58 C57 C56 123.0(6) . . ?
C58 C57 C62 119.1(7) . . ?
C62 C57 C56 117.9(7) . . ?
C57 C58 H58 119.5 . . ?
C57 C58 C59 121.1(8) . . ?
C59 C58 H58 119.5 . . ?
C58 C59 H59 120.2 . . ?
C60 C59 C58 119.5(8) . . ?
C60 C59 H59 120.2 . . ?
C59 C60 H60 120.2 . . ?
C61 C60 C59 119.5(8) . . ?
C61 C60 H60 120.2 . . ?
C60 C61 H61 119.3 . . ?
C60 C61 C62 121.4(8) . . ?
C62 C61 H61 119.3 . . ?
C57 C62 H62 120.3 . . ?
C61 C62 C57 119.4(8) . . ?
C61 C62 H62 120.3 . . ?
C64 C63 C56 122.8(7) . . ?
C64 C63 C68 117.9(7) . . ?
C68 C63 C56 119.2(6) . . ?
C63 C64 H64 119.4 . . ?
C63 C64 C65 121.1(7) . . ?
C65 C64 H64 119.4 . . ?
C64 C65 H65 120.0 . . ?
C66 C65 C64 119.9(7) . . ?
C66 C65 H65 120.0 . . ?
C65 C66 H66 120.1 . . ?
C67 C66 C65 119.9(7) . . ?
C67 C66 H66 120.1 . . ?
C66 C67 H67 120.0 . . ?
C66 C67 C68 119.9(8) . . ?
C68 C67 H67 120.0 . . ?
C63 C68 C67 121.2(7) . . ?
C63 C68 H68 119.4 . . ?
C67 C68 H68 119.4 . . ?
C53 C69 H69A 109.5 . . ?
C53 C69 H69B 109.5 . . ?
C53 C69 H69C 109.5 . . ?
H69A C69 H69B 109.5 . . ?
H69A C69 H69C 109.5 . . ?
H69B C69 H69C 109.5 . . ?
C55 C70 H70 106.9 . . ?
C71 C70 C55 110.8(5) . . ?
C71 C70 H70 106.9 . . ?
C77 C70 C55 111.5(5) . . ?
C77 C70 H70 106.9 . . ?
C77 C70 C71 113.4(5) . . ?
C72 C71 C70 121.9(6) . . ?
C76 C71 C70 119.1(6) . . ?
C76 C71 C72 119.0(7) . . ?
C71 C72 H72 120.2 . . ?
C71 C72 C73 119.7(7) . . ?
C73 C72 H72 120.2 . . ?
C72 C73 H73 119.6 . . ?
C74 C73 C72 120.8(8) . . ?
C74 C73 H73 119.6 . . ?
C73 C74 H74 120.0 . . ?
C73 C74 C75 120.0(8) . . ?
C75 C74 H74 120.0 . . ?
C74 C75 H75 120.4 . . ?
C76 C75 C74 119.2(7) . . ?
C76 C75 H75 120.4 . . ?
C71 C76 C75 121.3(7) . . ?
C71 C76 H76 119.4 . . ?
C75 C76 H76 119.4 . . ?
C78 C77 C70 124.0(7) . . ?
C78 C77 C82 118.1(7) . . ?
C82 C77 C70 117.8(6) . . ?
C77 C78 H78 119.2 . . ?
C77 C78 C79 121.6(8) . . ?
C79 C78 H78 119.2 . . ?
C78 C79 H79 119.8 . . ?
C78 C79 C80 120.5(7) . . ?
C80 C79 H79 119.8 . . ?
C79 C80 H80 120.1 . . ?
C81 C80 C79 119.8(7) . . ?
C81 C80 H80 120.1 . . ?
C80 C81 H81 120.7 . . ?
C80 C81 C82 118.7(7) . . ?
C82 C81 H81 120.7 . . ?
C77 C82 C81 121.2(7) . . ?
C77 C82 H82 119.4 . . ?
C81 C82 H82 119.4 . . ?
C48 C83 H83A 109.5 . . ?
C48 C83 H83B 109.5 . . ?
C48 C83 H83C 109.5 . . ?
H83A C83 H83B 109.5 . . ?
H83A C83 H83C 109.5 . . ?
H83B C83 H83C 109.5 . . ?
C49 C84 H84A 109.5 . . ?
C49 C84 H84B 109.5 . . ?
C49 C84 H84C 109.5 . . ?
H84A C84 H84B 109.5 . . ?
H84A C84 H84C 109.5 . . ?
H84B C84 H84C 109.5 . . ?

loop_
_geom_bond_atom_site_label_1
_geom_bond_atom_site_label_2
_geom_bond_distance
_geom_bond_site_symmetry_2
_geom_bond_publ_flag
Au1 Br1 2.3970(9) . ?
Au1 C1 1.992(6) . ?
Au2 Br2 2.4040(8) . ?
Au2 C47 1.991(6) . ?
N1 C1 1.357(8) . ?
N1 C2 1.405(8) . ?
N1 C4 1.430(8) . ?
N2 C1 1.326(8) . ?
N2 C3 1.406(9) . ?
N2 C39 1.464(8) . ?
N3 C46 1.447(8) . ?
N3 C47 1.364(9) . ?
N3 C49 1.414(9) . ?
N4 C47 1.324(8) . ?
N4 C48 1.379(8) . ?
N4 C50 1.462(8) . ?
C2 C3 1.344(9) . ?
C2 C37 1.511(9) . ?
C3 C38 1.494(10) . ?
C4 C5 1.398(9) . ?
C4 C9 1.423(8) . ?
C5 C6 1.393(9) . ?
C5 C10 1.535(8) . ?
C6 H6 0.9500 . ?
C6 C7 1.404(9) . ?
C7 C8 1.403(10) . ?
C7 C23 1.483(10) . ?
C8 H8 0.9500 . ?
C8 C9 1.381(9) . ?
C9 C24 1.517(9) . ?
C10 H10 1.0000 . ?
C10 C11 1.548(9) . ?
C10 C17 1.525(9) . ?
C11 C12 1.363(10) . ?
C11 C16 1.382(10) . ?
C12 H12 0.9500 . ?
C12 C13 1.385(10) . ?
C13 H13 0.9500 . ?
C13 C14 1.390(12) . ?
C14 H14 0.9500 . ?
C14 C15 1.382(12) . ?
C15 H15 0.9500 . ?
C15 C16 1.397(10) . ?
C16 H16 0.9500 . ?
C17 C18 1.405(9) . ?
C17 C22 1.393(10) . ?
C18 H18 0.9500 . ?
C18 C19 1.377(11) . ?
C19 H19 0.9500 . ?
C19 C20 1.366(12) . ?
C20 H20 0.9500 . ?
C20 C21 1.392(12) . ?
C21 H21 0.9500 . ?
C21 C22 1.389(10) . ?
C22 H22 0.9500 . ?
C23 H23A 0.9800 . ?
C23 H23B 0.9800 . ?
C23 H23C 0.9800 . ?
C24 H24 1.0000 . ?
C24 C25 1.527(10) . ?
C24 C31 1.536(9) . ?
C25 C26 1.397(10) . ?
C25 C30 1.381(10) . ?
C26 H26 0.9500 . ?
C26 C27 1.410(11) . ?
C27 H27 0.9500 . ?
C27 C28 1.374(12) . ?
C28 H28 0.9500 . ?
C28 C29 1.329(13) . ?
C29 H29 0.9500 . ?
C29 C30 1.394(12) . ?
C30 H30 0.9500 . ?
C31 C32 1.394(9) . ?
C31 C36 1.377(10) . ?
C32 H32 0.9500 . ?
C32 C33 1.357(11) . ?
C33 H33 0.9500 . ?
C33 C34 1.381(13) . ?
C34 H34 0.9500 . ?
C34 C35 1.403(12) . ?
C35 H35 0.9500 . ?
C35 C36 1.375(11) . ?
C36 H36 0.9500 . ?
C37 H37A 0.9800 . ?
C37 H37B 0.9800 . ?
C37 H37C 0.9800 . ?
C38 H38A 0.9800 . ?
C38 H38B 0.9800 . ?
C38 H38C 0.9800 . ?
C39 H39A 0.9900 . ?
C39 H39B 0.9900 . ?
C39 C40 1.505(9) . ?
C40 C41 1.398(9) . ?
C40 C45 1.402(9) . ?
C41 H41 0.9500 . ?
C41 C42 1.400(10) . ?
C42 H42 0.9500 . ?
C42 C43 1.382(11) . ?
C43 H43 0.9500 . ?
C43 C44 1.380(9) . ?
C44 H44 0.9500 . ?
C44 C45 1.403(9) . ?
C45 C46 1.521(8) . ?
C46 H46A 0.9900 . ?
C46 H46B 0.9900 . ?
C48 C49 1.367(9) . ?
C48 C83 1.503(9) . ?
C49 C84 1.473(9) . ?
C50 C51 1.392(9) . ?
C50 C55 1.407(9) . ?
C51 C52 1.382(9) . ?
C51 C56 1.532(9) . ?
C52 H52 0.9500 . ?
C52 C53 1.389(9) . ?
C53 C54 1.412(9) . ?
C53 C69 1.500(10) . ?
C54 H54 0.9500 . ?
C54 C55 1.382(9) . ?
C55 C70 1.544(8) . ?
C56 H56 1.0000 . ?
C56 C57 1.525(10) . ?
C56 C63 1.520(9) . ?
C57 C58 1.386(11) . ?
C57 C62 1.401(10) . ?
C58 H58 0.9500 . ?
C58 C59 1.410(11) . ?
C59 H59 0.9500 . ?
C59 C60 1.382(13) . ?
C60 H60 0.9500 . ?
C60 C61 1.389(14) . ?
C61 H61 0.9500 . ?
C61 C62 1.396(12) . ?
C62 H62 0.9500 . ?
C63 C64 1.374(10) . ?
C63 C68 1.387(11) . ?
C64 H64 0.9500 . ?
C64 C65 1.394(10) . ?
C65 H65 0.9500 . ?
C65 C66 1.389(12) . ?
C66 H66 0.9500 . ?
C66 C67 1.351(12) . ?
C67 H67 0.9500 . ?
C67 C68 1.405(11) . ?
C68 H68 0.9500 . ?
C69 H69A 0.9800 . ?
C69 H69B 0.9800 . ?
C69 H69C 0.9800 . ?
C70 H70 1.0000 . ?
C70 C71 1.534(9) . ?
C70 C77 1.533(10) . ?
C71 C72 1.385(10) . ?
C71 C76 1.382(10) . ?
C72 H72 0.9500 . ?
C72 C73 1.412(11) . ?
C73 H73 0.9500 . ?
C73 C74 1.355(12) . ?
C74 H74 0.9500 . ?
C74 C75 1.396(12) . ?
C75 H75 0.9500 . ?
C75 C76 1.393(11) . ?
C76 H76 0.9500 . ?
C77 C78 1.377(10) . ?
C77 C82 1.396(10) . ?
C78 H78 0.9500 . ?
C78 C79 1.379(11) . ?
C79 H79 0.9500 . ?
C79 C80 1.392(12) . ?
C80 H80 0.9500 . ?
C80 C81 1.386(11) . ?
C81 H81 0.9500 . ?
C81 C82 1.418(11) . ?
C82 H82 0.9500 . ?
C83 H83A 0.9800 . ?
C83 H83B 0.9800 . ?
C83 H83C 0.9800 . ?
C84 H84A 0.9800 . ?
C84 H84B 0.9800 . ?
C84 H84C 0.9800 . ?

loop_
_geom_torsion_atom_site_label_1
_geom_torsion_atom_site_label_2
_geom_torsion_atom_site_label_3
_geom_torsion_atom_site_label_4
_geom_torsion
_geom_torsion_site_symmetry_1
_geom_torsion_site_symmetry_2
_geom_torsion_site_symmetry_3
_geom_torsion_site_symmetry_4
_geom_torsion_publ_flag
N1 C2 C3 N2 -1.6(7) . . . . ?
N1 C2 C3 C38 177.8(7) . . . . ?
N1 C4 C5 C6 179.6(6) . . . . ?
N1 C4 C5 C10 -2.9(9) . . . . ?
N1 C4 C9 C8 -179.7(6) . . . . ?
N1 C4 C9 C24 0.0(9) . . . . ?
N2 C39 C40 C41 4.5(10) . . . . ?
N2 C39 C40 C45 -177.4(6) . . . . ?
N4 C48 C49 N3 0.1(7) . . . . ?
N4 C48 C49 C84 179.4(7) . . . . ?
N4 C50 C51 C52 -178.0(6) . . . . ?
N4 C50 C51 C56 -0.3(9) . . . . ?
N4 C50 C55 C54 176.2(6) . . . . ?
N4 C50 C55 C70 -7.1(9) . . . . ?
C1 N1 C2 C3 2.4(7) . . . . ?
C1 N1 C2 C37 -177.7(6) . . . . ?
C1 N1 C4 C5 88.5(8) . . . . ?
C1 N1 C4 C9 -89.1(7) . . . . ?
C1 N2 C3 C2 0.4(7) . . . . ?
C1 N2 C3 C38 -179.1(6) . . . . ?
C1 N2 C39 C40 99.0(7) . . . . ?
C2 N1 C1 Au1 176.6(4) . . . . ?
C2 N1 C1 N2 -2.1(7) . . . . ?
C2 N1 C4 C5 -95.7(8) . . . . ?
C2 N1 C4 C9 86.7(8) . . . . ?
C3 N2 C1 Au1 -177.6(4) . . . . ?
C3 N2 C1 N1 1.1(7) . . . . ?
C3 N2 C39 C40 -80.1(8) . . . . ?
C4 N1 C1 Au1 -7.0(8) . . . . ?
C4 N1 C1 N2 174.3(5) . . . . ?
C4 N1 C2 C3 -173.9(6) . . . . ?
C4 N1 C2 C37 6.0(10) . . . . ?
C4 C5 C6 C7 0.3(10) . . . . ?
C4 C5 C10 C11 -142.8(6) . . . . ?
C4 C5 C10 C17 87.6(7) . . . . ?
C4 C9 C24 C25 -89.6(7) . . . . ?
C4 C9 C24 C31 142.0(6) . . . . ?
C5 C4 C9 C8 2.7(9) . . . . ?
C5 C4 C9 C24 -177.6(6) . . . . ?
C5 C6 C7 C8 2.4(10) . . . . ?
C5 C6 C7 C23 -179.0(7) . . . . ?
C5 C10 C11 C12 83.4(7) . . . . ?
C5 C10 C11 C16 -94.4(8) . . . . ?
C5 C10 C17 C18 -131.8(6) . . . . ?
C5 C10 C17 C22 47.2(8) . . . . ?
C6 C5 C10 C11 34.6(9) . . . . ?
C6 C5 C10 C17 -95.0(7) . . . . ?
C6 C7 C8 C9 -2.6(10) . . . . ?
C7 C8 C9 C4 0.1(10) . . . . ?
C7 C8 C9 C24 -179.6(6) . . . . ?
C8 C9 C24 C25 90.1(7) . . . . ?
C8 C9 C24 C31 -38.3(8) . . . . ?
C9 C4 C5 C6 -2.9(9) . . . . ?
C9 C4 C5 C10 174.6(6) . . . . ?
C9 C24 C25 C26 -39.2(8) . . . . ?
C9 C24 C25 C30 139.0(7) . . . . ?
C9 C24 C31 C32 118.0(7) . . . . ?
C9 C24 C31 C36 -63.3(8) . . . . ?
C10 C5 C6 C7 -177.2(6) . . . . ?
C10 C11 C12 C13 -179.3(6) . . . . ?
C10 C11 C16 C15 178.9(6) . . . . ?
C10 C17 C18 C19 179.5(6) . . . . ?
C10 C17 C22 C21 179.0(6) . . . . ?
C11 C10 C17 C18 100.2(7) . . . . ?
C11 C10 C17 C22 -80.8(8) . . . . ?
C11 C12 C13 C14 1.7(11) . . . . ?
C12 C11 C16 C15 1.2(11) . . . . ?
C12 C13 C14 C15 -1.7(11) . . . . ?
C13 C14 C15 C16 1.4(12) . . . . ?
C14 C15 C16 C11 -1.1(12) . . . . ?
C16 C11 C12 C13 -1.5(10) . . . . ?
C17 C10 C11 C12 -148.2(6) . . . . ?
C17 C10 C11 C16 34.0(9) . . . . ?
C17 C18 C19 C20 0.3(11) . . . . ?
C18 C17 C22 C21 -2.0(10) . . . . ?
C18 C19 C20 C21 0.4(12) . . . . ?
C19 C20 C21 C22 -1.9(11) . . . . ?
C20 C21 C22 C17 2.7(11) . . . . ?
C22 C17 C18 C19 0.5(10) . . . . ?
C23 C7 C8 C9 178.8(6) . . . . ?
C24 C25 C26 C27 177.6(6) . . . . ?
C24 C25 C30 C29 -176.2(8) . . . . ?
C24 C31 C32 C33 177.1(7) . . . . ?
C24 C31 C36 C35 -178.4(7) . . . . ?
C25 C24 C31 C32 -9.5(9) . . . . ?
C25 C24 C31 C36 169.1(6) . . . . ?
C25 C26 C27 C28 0.7(12) . . . . ?
C26 C25 C30 C29 2.0(12) . . . . ?
C26 C27 C28 C29 -2.2(14) . . . . ?
C27 C28 C29 C30 3.5(16) . . . . ?
C28 C29 C30 C25 -3.5(15) . . . . ?
C30 C25 C26 C27 -0.7(10) . . . . ?
C31 C24 C25 C26 87.2(8) . . . . ?
C31 C24 C25 C30 -94.6(8) . . . . ?
C31 C32 C33 C34 2.1(12) . . . . ?
C32 C31 C36 C35 0.3(11) . . . . ?
C32 C33 C34 C35 -1.4(12) . . . . ?
C33 C34 C35 C36 0.2(12) . . . . ?
C34 C35 C36 C31 0.3(12) . . . . ?
C36 C31 C32 C33 -1.5(11) . . . . ?
C37 C2 C3 N2 178.5(6) . . . . ?
C37 C2 C3 C38 -2.1(12) . . . . ?
C39 N2 C1 Au1 3.2(9) . . . . ?
C39 N2 C1 N1 -178.1(5) . . . . ?
C39 N2 C3 C2 179.6(6) . . . . ?
C39 N2 C3 C38 0.1(10) . . . . ?
C39 C40 C41 C42 177.5(7) . . . . ?
C39 C40 C45 C44 -177.6(6) . . . . ?
C39 C40 C45 C46 1.2(10) . . . . ?
C40 C41 C42 C43 -0.6(12) . . . . ?
C40 C45 C46 N3 163.0(6) . . . . ?
C41 C40 C45 C44 0.5(10) . . . . ?
C41 C40 C45 C46 179.3(6) . . . . ?
C41 C42 C43 C44 1.7(12) . . . . ?
C42 C43 C44 C45 -1.8(12) . . . . ?
C43 C44 C45 C40 0.7(11) . . . . ?
C43 C44 C45 C46 -178.1(7) . . . . ?
C44 C45 C46 N3 -18.2(9) . . . . ?
C45 C40 C41 C42 -0.5(11) . . . . ?
C46 N3 C47 Au2 -1.0(9) . . . . ?
C46 N3 C47 N4 -173.3(5) . . . . ?
C46 N3 C49 C48 173.5(6) . . . . ?
C46 N3 C49 C84 -5.9(9) . . . . ?
C47 N3 C46 C45 96.5(7) . . . . ?
C47 N3 C49 C48 -0.6(7) . . . . ?
C47 N3 C49 C84 -180.0(6) . . . . ?
C47 N4 C48 C49 0.3(7) . . . . ?
C47 N4 C48 C83 -179.7(6) . . . . ?
C47 N4 C50 C51 95.2(8) . . . . ?
C47 N4 C50 C55 -83.0(8) . . . . ?
C48 N4 C47 Au2 -173.2(4) . . . . ?
C48 N4 C47 N3 -0.7(7) . . . . ?
C48 N4 C50 C51 -85.0(8) . . . . ?
C48 N4 C50 C55 96.8(8) . . . . ?
C49 N3 C46 C45 -76.7(8) . . . . ?
C49 N3 C47 Au2 173.0(4) . . . . ?
C49 N3 C47 N4 0.8(7) . . . . ?
C50 N4 C47 Au2 6.6(8) . . . . ?
C50 N4 C47 N3 179.1(5) . . . . ?
C50 N4 C48 C49 -179.5(6) . . . . ?
C50 N4 C48 C83 0.5(10) . . . . ?
C50 C51 C52 C53 1.3(10) . . . . ?
C50 C51 C56 C57 -85.4(8) . . . . ?
C50 C51 C56 C63 146.1(6) . . . . ?
C50 C55 C70 C71 -85.0(7) . . . . ?
C50 C55 C70 C77 147.6(6) . . . . ?
C51 C50 C55 C54 -1.9(10) . . . . ?
C51 C50 C55 C70 174.8(6) . . . . ?
C51 C52 C53 C54 -1.1(11) . . . . ?
C51 C52 C53 C69 178.7(7) . . . . ?
C51 C56 C57 C58 -14.8(9) . . . . ?
C51 C56 C57 C62 165.0(6) . . . . ?
C51 C56 C63 C64 91.9(8) . . . . ?
C51 C56 C63 C68 -84.4(8) . . . . ?
C52 C51 C56 C57 92.1(7) . . . . ?
C52 C51 C56 C63 -36.3(9) . . . . ?
C52 C53 C54 C55 -0.7(11) . . . . ?
C53 C54 C55 C50 2.2(10) . . . . ?
C53 C54 C55 C70 -174.5(6) . . . . ?
C54 C55 C70 C71 91.6(8) . . . . ?
C54 C55 C70 C77 -35.8(8) . . . . ?
C55 C50 C51 C52 0.2(10) . . . . ?
C55 C50 C51 C56 177.8(6) . . . . ?
C55 C70 C71 C72 -32.6(9) . . . . ?
C55 C70 C71 C76 145.1(6) . . . . ?
C55 C70 C77 C78 109.0(7) . . . . ?
C55 C70 C77 C82 -74.8(8) . . . . ?
C56 C51 C52 C53 -176.3(7) . . . . ?
C56 C57 C58 C59 178.5(6) . . . . ?
C56 C57 C62 C61 -178.4(7) . . . . ?
C56 C63 C64 C65 -174.0(7) . . . . ?
C56 C63 C68 C67 174.7(7) . . . . ?
C57 C56 C63 C64 -35.6(9) . . . . ?
C57 C56 C63 C68 148.1(7) . . . . ?
C57 C58 C59 C60 0.3(11) . . . . ?
C58 C57 C62 C61 1.4(11) . . . . ?
C58 C59 C60 C61 0.5(12) . . . . ?
C59 C60 C61 C62 -0.4(14) . . . . ?
C60 C61 C62 C57 -0.5(13) . . . . ?
C62 C57 C58 C59 -1.3(10) . . . . ?
C63 C56 C57 C58 112.0(7) . . . . ?
C63 C56 C57 C62 -68.1(8) . . . . ?
C63 C64 C65 C66 -1.3(11) . . . . ?
C64 C63 C68 C67 -1.8(11) . . . . ?
C64 C65 C66 C67 -0.5(12) . . . . ?
C65 C66 C67 C68 1.1(12) . . . . ?
C66 C67 C68 C63 0.1(12) . . . . ?
C68 C63 C64 C65 2.4(11) . . . . ?
C69 C53 C54 C55 179.5(7) . . . . ?
C70 C71 C72 C73 178.2(6) . . . . ?
C70 C71 C76 C75 -179.0(6) . . . . ?
C70 C77 C78 C79 178.9(7) . . . . ?
C70 C77 C82 C81 179.7(6) . . . . ?
C71 C70 C77 C78 -16.9(9) . . . . ?
C71 C70 C77 C82 159.3(6) . . . . ?
C71 C72 C73 C74 -0.7(11) . . . . ?
C72 C71 C76 C75 -1.2(10) . . . . ?
C72 C73 C74 C75 1.5(12) . . . . ?
C73 C74 C75 C76 -2.1(11) . . . . ?
C74 C75 C76 C71 2.0(11) . . . . ?
C76 C71 C72 C73 0.6(10) . . . . ?
C77 C70 C71 C72 93.7(8) . . . . ?
C77 C70 C71 C76 -88.6(8) . . . . ?
C77 C78 C79 C80 -0.3(12) . . . . ?
C78 C77 C82 C81 -3.8(11) . . . . ?
C78 C79 C80 C81 -1.1(12) . . . . ?
C79 C80 C81 C82 0.0(11) . . . . ?
C80 C81 C82 C77 2.5(11) . . . . ?
C82 C77 C78 C79 2.7(11) . . . . ?
C83 C48 C49 N3 -179.8(6) . . . . ?
C83 C48 C49 C84 -0.5(12) . . . . ?

loop_
_twin_individual_id
_twin_individual_mass_fraction_refined
1 0.74(6)
2 0.26(6)

loop_
_exptl_oxdiff_crystal_face_indexfrac_h
_exptl_oxdiff_crystal_face_indexfrac_k
_exptl_oxdiff_crystal_face_indexfrac_l
_exptl_oxdiff_crystal_face_x
_exptl_oxdiff_crystal_face_y
_exptl_oxdiff_crystal_face_z
-3.7350 -1.6425 14.1844 0.1739 0.7485 0.6400
3.7134 2.5518 -14.2943 -0.1846 -0.7922 -0.5817
-0.4189 12.2611 -1.0049 -0.1401 -0.5669 0.8118
0.4653 -12.2287 0.8261 0.1378 0.5570 -0.8190
-1.8025 8.7544 -13.2293 0.4776 -0.8739 -0.0903
-3.2116 12.3512 -0.5561 0.2550 -0.4784 0.8403
1.9107 -9.1298 12.9605 -0.4787 0.8766 0.0495
0.1696 -8.4370 -6.4872 0.3187 0.1012 -0.9424
-7.0377 0.4869 2.8137 0.9428 0.2803 0.1803
-0.7877 8.5655 6.7996 -0.2394 -0.0776 0.9678
0.0365 -1.4588 -12.9415 0.3914 -0.4637 -0.7949
7.0352 -0.4582 -2.8376 -0.9423 -0.2825 -0.1796
1.0279 7.9047 5.8930 -0.4674 -0.1339 0.8739
0.6650 7.7113 -14.7086 0.1774 -0.9541 -0.2415
-0.6594 -8.5057 -5.5030 0.4135 0.1663 -0.8952

loop_
_smtbx_masks_void_nr
_smtbx_masks_void_average_x
_smtbx_masks_void_average_y
_smtbx_masks_void_average_z
_smtbx_masks_void_volume
_smtbx_masks_void_count_electrons
_smtbx_masks_void_content
1 -0.407 0.500 0.000 1598.7 574.7 ?
